data_7132808
loop_
_publ_author_name
'Wang, Bi'
'Liang, Ren-Xiao'
'Shen, Zhen-Lu'
'Jia, Yi-Xia'

_publ_section_title
;
 Copper-catalyzed intramolecular dearomative aza-Wacker reaction of
 indole.
;
_journal_issue 28
_journal_name_full 'Chemical communications (Cambridge, England)'
_journal_page_first 3858
_journal_page_last 3861
_journal_paper_doi 10.1039/d3cc06217a
_journal_volume 60
_journal_year 2024
_chemical_formula_moiety 'C26 H23.63 Cl0.37 N2 O3 S'
_chemical_formula_sum 'C26 H23.62 Cl0.38 N2 O3 S'
_chemical_formula_weight 457.53
_space_group_crystal_system monoclinic
_space_group_IT_number 14
_space_group_name_Hall '-P 2yn'
_space_group_name_H-M_alt 'P 1 21/n 1'
_atom_sites_solution_hydrogens geom
_atom_sites_solution_primary dual
_audit_creation_date 2021-12-22
_audit_creation_method
;
Olex2 1.2
(compiled 2018.05.29 svn.r3508 for OlexSys, GUI svn.r5506)
;
_audit_update_record
;
2023-11-25 deposited with the CCDC.	2024-03-07 downloaded from the CCDC.
;
_cell_angle_alpha 90
_cell_angle_beta 112.321(10)
_cell_angle_gamma 90
_cell_formula_units_Z 4
_cell_length_a 10.908(4)
_cell_length_b 15.648(6)
_cell_length_c 14.141(5)
_cell_measurement_reflns_used 9899
_cell_measurement_temperature 170(2)
_cell_measurement_theta_max 27.03
_cell_measurement_theta_min 2.41
_cell_volume 2232.8(14)
_computing_cell_refinement 'SAINT V8.40B (Bruker Nano, Inc., 2019)'
_computing_data_collection 'Bruker Instrument Service vV6.2.14'
_computing_data_reduction 'SAINT V8.40B (Bruker Nano, Inc., 2019)'
_computing_molecular_graphics 'Olex2 (Dolomanov et al., 2009)'
_computing_publication_material 'Olex2 (Dolomanov et al., 2009)'
_computing_structure_refinement 'ShelXL (Sheldrick, 2015)'
_computing_structure_solution 'ShelXT (Sheldrick, 2015)'
_diffrn_ambient_temperature 170.0
_diffrn_measured_fraction_theta_full 1.000
_diffrn_measured_fraction_theta_max 0.998
_diffrn_measurement_device_type 'zju Bruker D8 Venture'
_diffrn_measurement_method '\f and \w scans'
_diffrn_radiation_type MoK\a
_diffrn_radiation_wavelength 0.71073
_diffrn_reflns_av_R_equivalents 0.0390
_diffrn_reflns_av_unetI/netI 0.0194
_diffrn_reflns_Laue_measured_fraction_full 1.000
_diffrn_reflns_Laue_measured_fraction_max 0.998
_diffrn_reflns_limit_h_max 13
_diffrn_reflns_limit_h_min -13
_diffrn_reflns_limit_k_max 20
_diffrn_reflns_limit_k_min -20
_diffrn_reflns_limit_l_max 18
_diffrn_reflns_limit_l_min -18
_diffrn_reflns_number 45570
_diffrn_reflns_point_group_measured_fraction_full 1.000
_diffrn_reflns_point_group_measured_fraction_max 0.998
_diffrn_reflns_theta_full 25.242
_diffrn_reflns_theta_max 27.137
_diffrn_reflns_theta_min 2.027
_diffrn_standards_number 0
_exptl_absorpt_coefficient_mu 0.222
_exptl_absorpt_correction_T_max 0.7455
_exptl_absorpt_correction_T_min 0.6842
_exptl_absorpt_correction_type multi-scan
_exptl_absorpt_process_details
;
SADABS-2016/2 (Bruker,2016/2) was used for absorption correction.
wR2(int) was 0.1229 before and 0.0570 after correction.
The Ratio of minimum to maximum transmission is 0.9178.
The \l/2 correction factor is Not present.
;
_exptl_crystal_colour colourless
_exptl_crystal_colour_primary colourless
_exptl_crystal_density_diffrn 1.361
_exptl_crystal_description block
_exptl_crystal_F_000 960
_exptl_crystal_size_max 0.47
_exptl_crystal_size_mid 0.38
_exptl_crystal_size_min 0.34
_refine_diff_density_max 0.282
_refine_diff_density_min -0.431
_refine_diff_density_rms 0.041
_refine_ls_extinction_method none
_refine_ls_goodness_of_fit_ref 1.040
_refine_ls_hydrogen_treatment constr
_refine_ls_matrix_type full
_refine_ls_number_parameters 303
_refine_ls_number_reflns 4935
_refine_ls_number_restraints 0
_refine_ls_restrained_S_all 1.040
_refine_ls_R_factor_all 0.0514
_refine_ls_R_factor_gt 0.0423
_refine_ls_shift/su_max 0.001
_refine_ls_shift/su_mean 0.000
_refine_ls_structure_factor_coef Fsqd
_refine_ls_weighting_details 'w=1/[\s^2^(Fo^2^)+(0.0502P)^2^+1.0856P] where P=(Fo^2^+2Fc^2^)/3'
_refine_ls_weighting_scheme calc
_refine_ls_wR_factor_gt 0.1086
_refine_ls_wR_factor_ref 0.1145
_reflns_Friedel_coverage 0.000
_reflns_number_gt 4186
_reflns_number_total 4935
_reflns_threshold_expression 'I > 2\s(I)'
_cod_data_source_file d3cc06217a2.cif
_cod_data_source_block mo_211221_wb_2f_0m
_cod_depositor_comments 'Adding full bibliography for 7132808.cif.'
_cod_database_code 7132808
_shelx_shelxl_version_number 2018/3
_shelx_space_group_comment
;
The symmetry employed for this shelxl refinement is uniquely defined
by the following loop, which should always be used as a source of
symmetry information in preference to the above space-group names.
They are only intended as comments.
;
_shelx_estimated_absorpt_t_max 0.928
_shelx_estimated_absorpt_t_min 0.903
_olex2_refinement_description
;
1. Fixed Uiso
 At 1.2 times of:
  All C(H) groups, All C(H,H) groups
 At 1.5 times of:
  All C(H,H,H) groups
2. Shared sites
{C26, C26A}
3. Uiso/Uaniso restraints and constraints
Uanis(C26) = Uanis(C26A)
4. Others
 Sof(Cl1)=Sof(C26A)=Sof(H26C)=1-FVAR(1)
 Sof(C26)=Sof(H26A)=Sof(H26B)=FVAR(1)
5.a Aromatic/amide H refined with riding coordinates:
 C1(H1), C2(H2), C3(H3), C4(H4), C12(H12), C14(H14), C19(H19), C20(H20),
 C22(H22), C23(H23), C26A(H26C)
5.b X=CH2 refined with riding coordinates:
 C26(H26A,H26B)
5.c Idealised Me refined as rotating group:
 C16(H16A,H16B,H16C), C17(H17A,H17B,H17C), C24(H24A,H24B,H24C), C25(H25A,H25B,
 H25C)
;
_olex2_submission_special_instructions 'No special instructions were received'

loop_
_space_group_symop_operation_xyz
'x, y, z'
'-x+1/2, y+1/2, -z+1/2'
'-x, -y, -z'
'x-1/2, -y-1/2, z-1/2'

loop_
_atom_site_label
_atom_site_type_symbol
_atom_site_fract_x
_atom_site_fract_y
_atom_site_fract_z
_atom_site_U_iso_or_equiv
_atom_site_adp_type
_atom_site_occupancy
_atom_site_site_symmetry_order
_atom_site_calc_flag
_atom_site_refinement_flags_posn
_atom_site_refinement_flags_adp
_atom_site_refinement_flags_occupancy
_atom_site_disorder_assembly
_atom_site_disorder_group
S1 S 0.31860(5) 0.59933(3) 0.79155(3) 0.04241(14) Uani 1 1 d . . . . .
O1 O 0.59945(12) 0.48849(7) 0.62911(9) 0.0400(3) Uani 1 1 d . . . . .
O2 O 0.32993(18) 0.68595(9) 0.82451(11) 0.0634(4) Uani 1 1 d . . . . .
O3 O 0.21978(14) 0.54488(10) 0.80306(11) 0.0524(4) Uani 1 1 d . . . . .
N1 N 0.28234(14) 0.59915(9) 0.66364(10) 0.0342(3) Uani 1 1 d . . . . .
N2 N 0.48710(13) 0.61007(8) 0.63497(10) 0.0308(3) Uani 1 1 d . . . . .
C1 C 0.15122(19) 0.46716(13) 0.60548(15) 0.0463(4) Uani 1 1 d . . . . .
H1 H 0.079742 0.492490 0.618096 0.056 Uiso 1 1 calc R . . . .
C2 C 0.1413(2) 0.38410(14) 0.56919(17) 0.0550(5) Uani 1 1 d . . . . .
H2 H 0.062859 0.352156 0.557818 0.066 Uiso 1 1 calc R . . . .
C3 C 0.2442(2) 0.34733(13) 0.54939(16) 0.0515(5) Uani 1 1 d . . . . .
H3 H 0.236327 0.290254 0.524887 0.062 Uiso 1 1 calc R . . . .
C4 C 0.35846(19) 0.39322(11) 0.56508(13) 0.0412(4) Uani 1 1 d . . . . .
H4 H 0.428399 0.368028 0.550282 0.049 Uiso 1 1 calc R . . . .
C5 C 0.37112(17) 0.47647(10) 0.60264(12) 0.0335(3) Uani 1 1 d . . . . .
C6 C 0.26718(17) 0.51294(11) 0.62319(12) 0.0355(4) Uani 1 1 d . . . . .
C7 C 0.35779(15) 0.65137(10) 0.61626(12) 0.0316(3) Uani 1 1 d . . . . .
C8 C 0.49661(16) 0.52406(10) 0.62234(12) 0.0323(3) Uani 1 1 d . . . . .
C9 C 0.39623(16) 0.74209(10) 0.65734(13) 0.0344(3) Uani 1 1 d . . . . .
C10 C 0.53967(16) 0.74930(10) 0.68595(12) 0.0313(3) Uani 1 1 d . . . . .
C11 C 0.59047(16) 0.67035(10) 0.67097(11) 0.0302(3) Uani 1 1 d . . . . .
C12 C 0.72356(16) 0.65702(11) 0.69194(12) 0.0356(4) Uani 1 1 d . . . . .
H12 H 0.755092 0.602857 0.680818 0.043 Uiso 1 1 calc R . . . .
C13 C 0.80993(17) 0.72547(12) 0.72987(13) 0.0395(4) Uani 1 1 d . . . . .
C14 C 0.76065(17) 0.80424(11) 0.74533(13) 0.0388(4) Uani 1 1 d . . . . .
H14 H 0.820959 0.850232 0.771455 0.047 Uiso 1 1 calc R . . . .
C15 C 0.62691(17) 0.81825(10) 0.72410(12) 0.0344(3) Uani 1 1 d . . . . .
C16 C 0.95586(19) 0.71342(15) 0.7535(2) 0.0601(6) Uani 1 1 d . . . . .
H16A H 0.996631 0.682821 0.818409 0.090 Uiso 1 1 calc GR . . . .
H16B H 0.998280 0.769380 0.758629 0.090 Uiso 1 1 calc GR . . . .
H16C H 0.967442 0.680244 0.698659 0.090 Uiso 1 1 calc GR . . . .
C17 C 0.5801(2) 0.90501(11) 0.74188(15) 0.0433(4) Uani 1 1 d . . . . .
H17A H 0.515761 0.927268 0.677336 0.065 Uiso 1 1 calc GR . . . .
H17B H 0.655928 0.943995 0.768012 0.065 Uiso 1 1 calc GR . . . .
H17C H 0.538165 0.900284 0.791880 0.065 Uiso 1 1 calc GR . . . .
C18 C 0.47373(19) 0.54951(12) 0.85132(12) 0.0407(4) Uani 1 1 d . . . . .
C19 C 0.5894(2) 0.59749(14) 0.88746(14) 0.0534(5) Uani 1 1 d . . . . .
H19 H 0.586187 0.657923 0.880547 0.064 Uiso 1 1 calc R . . . .
C20 C 0.7096(2) 0.55583(17) 0.93380(14) 0.0591(6) Uani 1 1 d . . . . .
H20 H 0.788949 0.588538 0.957953 0.071 Uiso 1 1 calc R . . . .
C21 C 0.7174(2) 0.46831(16) 0.94586(14) 0.0521(5) Uani 1 1 d . . . . .
C22 C 0.6007(2) 0.42216(15) 0.91003(15) 0.0530(5) Uani 1 1 d . . . . .
H22 H 0.603922 0.361841 0.918232 0.064 Uiso 1 1 calc R . . . .
C23 C 0.47908(19) 0.46189(13) 0.86239(15) 0.0462(4) Uani 1 1 d . . . . .
H23 H 0.399990 0.428983 0.837560 0.055 Uiso 1 1 calc R . . . .
C24 C 0.8486(2) 0.42376(19) 0.99749(16) 0.0697(7) Uani 1 1 d . . . . .
H24A H 0.871733 0.423299 1.071573 0.105 Uiso 1 1 calc GR . . . .
H24B H 0.917305 0.454144 0.982041 0.105 Uiso 1 1 calc GR . . . .
H24C H 0.841901 0.364879 0.972418 0.105 Uiso 1 1 calc GR . . . .
C25 C 0.27716(17) 0.65654(12) 0.50105(13) 0.0395(4) Uani 1 1 d . . . . .
H25A H 0.324373 0.692113 0.468859 0.059 Uiso 1 1 calc GR . . . .
H25B H 0.190306 0.681833 0.488968 0.059 Uiso 1 1 calc GR . . . .
H25C H 0.265211 0.598976 0.471615 0.059 Uiso 1 1 calc GR . . . .
C26 C 0.30750(19) 0.80092(12) 0.65494(16) 0.0462(4) Uani 0.628(2) 1 d . . P A 1
H26A H 0.334765 0.858181 0.673888 0.055 Uiso 0.628(2) 1 calc R . P A 1
H26B H 0.216706 0.785784 0.634282 0.055 Uiso 0.628(2) 1 calc R . P A 1
Cl1 Cl 0.14165(12) 0.77729(8) 0.61163(12) 0.0494(5) Uani 0.372(2) 1 d . . P A 2
C26A C 0.30750(19) 0.80092(12) 0.65494(16) 0.0462(4) Uani 0.372(2) 1 d . . P A 2
H26C H 0.336387 0.857250 0.677664 0.055 Uiso 0.372(2) 1 calc R . P A 2

loop_
_atom_site_aniso_label
_atom_site_aniso_U_11
_atom_site_aniso_U_22
_atom_site_aniso_U_33
_atom_site_aniso_U_23
_atom_site_aniso_U_13
_atom_site_aniso_U_12
S1 0.0569(3) 0.0425(3) 0.0358(2) 0.00159(17) 0.0266(2) 0.0073(2)
O1 0.0407(6) 0.0332(6) 0.0479(7) 0.0008(5) 0.0189(5) 0.0069(5)
O2 0.1041(13) 0.0457(8) 0.0469(8) -0.0054(6) 0.0359(8) 0.0138(8)
O3 0.0550(8) 0.0663(9) 0.0504(8) 0.0120(7) 0.0364(7) 0.0080(7)
N1 0.0386(7) 0.0349(7) 0.0332(7) 0.0017(5) 0.0182(6) 0.0004(6)
N2 0.0315(7) 0.0293(7) 0.0327(7) -0.0009(5) 0.0132(5) 0.0019(5)
C1 0.0460(10) 0.0484(11) 0.0516(11) 0.0025(8) 0.0265(9) -0.0075(8)
C2 0.0562(12) 0.0501(12) 0.0642(13) -0.0036(10) 0.0290(10) -0.0183(9)
C3 0.0660(13) 0.0377(10) 0.0543(11) -0.0058(8) 0.0267(10) -0.0140(9)
C4 0.0536(11) 0.0346(9) 0.0384(9) 0.0001(7) 0.0210(8) -0.0023(8)
C5 0.0413(9) 0.0319(8) 0.0284(7) 0.0028(6) 0.0145(7) -0.0012(7)
C6 0.0414(9) 0.0360(9) 0.0315(8) 0.0026(6) 0.0162(7) -0.0024(7)
C7 0.0320(8) 0.0317(8) 0.0331(8) 0.0034(6) 0.0147(6) 0.0034(6)
C8 0.0389(8) 0.0313(8) 0.0281(7) 0.0013(6) 0.0142(6) 0.0023(6)
C9 0.0369(8) 0.0316(8) 0.0364(8) 0.0019(6) 0.0157(7) 0.0012(6)
C10 0.0356(8) 0.0309(8) 0.0284(7) 0.0020(6) 0.0132(6) 0.0022(6)
C11 0.0338(8) 0.0300(8) 0.0268(7) 0.0017(6) 0.0115(6) 0.0006(6)
C12 0.0347(8) 0.0364(9) 0.0354(8) 0.0024(7) 0.0129(7) 0.0040(7)
C13 0.0349(9) 0.0432(10) 0.0370(9) 0.0037(7) 0.0099(7) 0.0004(7)
C14 0.0398(9) 0.0390(9) 0.0344(8) -0.0005(7) 0.0104(7) -0.0059(7)
C15 0.0434(9) 0.0315(8) 0.0289(8) 0.0010(6) 0.0142(7) -0.0006(7)
C16 0.0355(10) 0.0572(13) 0.0785(15) 0.0025(11) 0.0112(10) 0.0005(9)
C17 0.0520(10) 0.0318(9) 0.0455(10) -0.0044(7) 0.0180(8) -0.0017(8)
C18 0.0502(10) 0.0480(10) 0.0257(7) -0.0016(7) 0.0163(7) -0.0022(8)
C19 0.0677(13) 0.0549(12) 0.0324(9) 0.0006(8) 0.0132(9) -0.0128(10)
C20 0.0507(12) 0.0875(17) 0.0320(9) -0.0011(10) 0.0077(8) -0.0169(11)
C21 0.0478(11) 0.0800(15) 0.0287(9) -0.0048(9) 0.0147(8) 0.0032(10)
C22 0.0530(12) 0.0566(12) 0.0460(11) -0.0031(9) 0.0148(9) 0.0068(9)
C23 0.0449(10) 0.0480(11) 0.0442(10) -0.0004(8) 0.0152(8) 0.0000(8)
C24 0.0503(12) 0.116(2) 0.0400(11) -0.0097(12) 0.0143(9) 0.0142(13)
C25 0.0397(9) 0.0435(10) 0.0334(8) 0.0077(7) 0.0119(7) 0.0010(7)
C26 0.0408(10) 0.0341(9) 0.0656(12) -0.0017(8) 0.0224(9) 0.0036(7)
Cl1 0.0406(7) 0.0348(7) 0.0822(10) -0.0047(6) 0.0341(7) 0.0062(5)
C26A 0.0408(10) 0.0341(9) 0.0656(12) -0.0017(8) 0.0224(9) 0.0036(7)

loop_
_atom_type_symbol
_atom_type_description
_atom_type_scat_dispersion_real
_atom_type_scat_dispersion_imag
_atom_type_scat_source
C C 0.0033 0.0016 'International Tables Vol C Tables 4.2.6.8 and 6.1.1.4'
H H 0.0000 0.0000 'International Tables Vol C Tables 4.2.6.8 and 6.1.1.4'
Cl Cl 0.1484 0.1585 'International Tables Vol C Tables 4.2.6.8 and 6.1.1.4'
N N 0.0061 0.0033 'International Tables Vol C Tables 4.2.6.8 and 6.1.1.4'
O O 0.0106 0.0060 'International Tables Vol C Tables 4.2.6.8 and 6.1.1.4'
S S 0.1246 0.1234 'International Tables Vol C Tables 4.2.6.8 and 6.1.1.4'

loop_
_geom_angle_atom_site_label_1
_geom_angle_atom_site_label_2
_geom_angle_atom_site_label_3
_geom_angle
_geom_angle_site_symmetry_1
_geom_angle_site_symmetry_3
_geom_angle_publ_flag
O2 S1 O3 120.34(10) . . ?
O2 S1 N1 107.85(8) . . ?
O2 S1 C18 108.45(10) . . ?
O3 S1 N1 103.84(8) . . ?
O3 S1 C18 108.06(9) . . ?
N1 S1 C18 107.65(7) . . ?
C6 N1 S1 111.54(10) . . ?
C6 N1 C7 109.46(12) . . ?
C7 N1 S1 122.26(11) . . ?
C8 N2 C7 121.38(13) . . ?
C8 N2 C11 128.06(14) . . ?
C11 N2 C7 110.47(12) . . ?
C2 C1 H1 120.4 . . ?
C2 C1 C6 119.18(18) . . ?
C6 C1 H1 120.4 . . ?
C1 C2 H2 119.7 . . ?
C3 C2 C1 120.67(18) . . ?
C3 C2 H2 119.7 . . ?
C2 C3 H3 119.9 . . ?
C2 C3 C4 120.27(18) . . ?
C4 C3 H3 119.9 . . ?
C3 C4 H4 120.0 . . ?
C3 C4 C5 119.99(18) . . ?
C5 C4 H4 120.0 . . ?
C4 C5 C6 119.40(16) . . ?
C4 C5 C8 119.33(15) . . ?
C6 C5 C8 121.25(15) . . ?
C1 C6 N1 120.66(16) . . ?
C1 C6 C5 120.47(17) . . ?
C5 C6 N1 118.87(15) . . ?
N1 C7 C9 117.20(13) . . ?
N1 C7 C25 108.40(13) . . ?
N2 C7 N1 109.39(12) . . ?
N2 C7 C9 103.41(13) . . ?
N2 C7 C25 109.65(13) . . ?
C9 C7 C25 108.58(13) . . ?
O1 C8 N2 123.42(15) . . ?
O1 C8 C5 122.54(15) . . ?
N2 C8 C5 114.01(14) . . ?
C10 C9 C7 106.63(13) . . ?
C26 C9 C7 122.80(16) . . ?
C26 C9 C10 130.26(16) . . ?
C26A C9 C7 122.80(16) . . ?
C26A C9 C10 130.26(16) . . ?
C11 C10 C9 109.41(14) . . ?
C11 C10 C15 119.08(15) . . ?
C15 C10 C9 131.51(15) . . ?
C10 C11 N2 109.66(14) . . ?
C12 C11 N2 127.42(15) . . ?
C12 C11 C10 122.90(15) . . ?
C11 C12 H12 121.0 . . ?
C11 C12 C13 117.92(16) . . ?
C13 C12 H12 121.0 . . ?
C12 C13 C14 119.71(16) . . ?
C12 C13 C16 119.45(17) . . ?
C14 C13 C16 120.85(17) . . ?
C13 C14 H14 118.6 . . ?
C15 C14 C13 122.73(16) . . ?
C15 C14 H14 118.6 . . ?
C10 C15 C17 122.29(16) . . ?
C14 C15 C10 117.67(15) . . ?
C14 C15 C17 120.05(15) . . ?
C13 C16 H16A 109.5 . . ?
C13 C16 H16B 109.5 . . ?
C13 C16 H16C 109.5 . . ?
H16A C16 H16B 109.5 . . ?
H16A C16 H16C 109.5 . . ?
H16B C16 H16C 109.5 . . ?
C15 C17 H17A 109.5 . . ?
C15 C17 H17B 109.5 . . ?
C15 C17 H17C 109.5 . . ?
H17A C17 H17B 109.5 . . ?
H17A C17 H17C 109.5 . . ?
H17B C17 H17C 109.5 . . ?
C19 C18 S1 120.71(16) . . ?
C23 C18 S1 119.10(15) . . ?
C23 C18 C19 120.18(19) . . ?
C18 C19 H19 120.5 . . ?
C20 C19 C18 119.0(2) . . ?
C20 C19 H19 120.5 . . ?
C19 C20 H20 119.1 . . ?
C21 C20 C19 121.9(2) . . ?
C21 C20 H20 119.1 . . ?
C20 C21 C22 118.0(2) . . ?
C20 C21 C24 121.5(2) . . ?
C22 C21 C24 120.6(2) . . ?
C21 C22 H22 119.3 . . ?
C21 C22 C23 121.5(2) . . ?
C23 C22 H22 119.3 . . ?
C18 C23 C22 119.50(19) . . ?
C18 C23 H23 120.2 . . ?
C22 C23 H23 120.2 . . ?
C21 C24 H24A 109.5 . . ?
C21 C24 H24B 109.5 . . ?
C21 C24 H24C 109.5 . . ?
H24A C24 H24B 109.5 . . ?
H24A C24 H24C 109.5 . . ?
H24B C24 H24C 109.5 . . ?
C7 C25 H25A 109.5 . . ?
C7 C25 H25B 109.5 . . ?
C7 C25 H25C 109.5 . . ?
H25A C25 H25B 109.5 . . ?
H25A C25 H25C 109.5 . . ?
H25B C25 H25C 109.5 . . ?
C9 C26 H26A 120.0 . . ?
C9 C26 H26B 120.0 . . ?
H26A C26 H26B 120.0 . . ?
C9 C26A Cl1 121.31(15) . . ?
C9 C26A H26C 119.3 . . ?
Cl1 C26A H26C 119.3 . . ?

loop_
_geom_bond_atom_site_label_1
_geom_bond_atom_site_label_2
_geom_bond_distance
_geom_bond_site_symmetry_2
_geom_bond_publ_flag
S1 O2 1.4233(16) . ?
S1 O3 1.4309(15) . ?
S1 N1 1.6985(15) . ?
S1 C18 1.760(2) . ?
O1 C8 1.223(2) . ?
N1 C6 1.450(2) . ?
N1 C7 1.488(2) . ?
N2 C7 1.481(2) . ?
N2 C8 1.367(2) . ?
N2 C11 1.409(2) . ?
C1 H1 0.9500 . ?
C1 C2 1.386(3) . ?
C1 C6 1.391(2) . ?
C2 H2 0.9500 . ?
C2 C3 1.381(3) . ?
C3 H3 0.9500 . ?
C3 C4 1.382(3) . ?
C4 H4 0.9500 . ?
C4 C5 1.394(2) . ?
C5 C6 1.395(2) . ?
C5 C8 1.489(2) . ?
C7 C9 1.531(2) . ?
C7 C25 1.532(2) . ?
C9 C10 1.464(2) . ?
C9 C26 1.327(2) . ?
C9 C26A 1.327(2) . ?
C10 C11 1.403(2) . ?
C10 C15 1.404(2) . ?
C11 C12 1.383(2) . ?
C12 H12 0.9500 . ?
C12 C13 1.392(2) . ?
C13 C14 1.395(3) . ?
C13 C16 1.509(3) . ?
C14 H14 0.9500 . ?
C14 C15 1.391(3) . ?
C15 C17 1.505(2) . ?
C16 H16A 0.9800 . ?
C16 H16B 0.9800 . ?
C16 H16C 0.9800 . ?
C17 H17A 0.9800 . ?
C17 H17B 0.9800 . ?
C17 H17C 0.9800 . ?
C18 C19 1.388(3) . ?
C18 C23 1.379(3) . ?
C19 H19 0.9500 . ?
C19 C20 1.386(3) . ?
C20 H20 0.9500 . ?
C20 C21 1.379(3) . ?
C21 C22 1.382(3) . ?
C21 C24 1.507(3) . ?
C22 H22 0.9500 . ?
C22 C23 1.386(3) . ?
C23 H23 0.9500 . ?
C24 H24A 0.9800 . ?
C24 H24B 0.9800 . ?
C24 H24C 0.9800 . ?
C25 H25A 0.9800 . ?
C25 H25B 0.9800 . ?
C25 H25C 0.9800 . ?
C26 H26A 0.9500 . ?
C26 H26B 0.9500 . ?
Cl1 C26A 1.715(2) . ?
C26A H26C 0.9500 . ?

loop_
_geom_torsion_atom_site_label_1
_geom_torsion_atom_site_label_2
_geom_torsion_atom_site_label_3
_geom_torsion_atom_site_label_4
_geom_torsion
_geom_torsion_site_symmetry_1
_geom_torsion_site_symmetry_2
_geom_torsion_site_symmetry_3
_geom_torsion_site_symmetry_4
_geom_torsion_publ_flag
S1 N1 C6 C1 77.99(18) . . . . ?
S1 N1 C6 C5 -101.78(15) . . . . ?
S1 N1 C7 N2 76.40(15) . . . . ?
S1 N1 C7 C9 -40.82(18) . . . . ?
S1 N1 C7 C25 -164.08(11) . . . . ?
S1 C18 C19 C20 -179.81(15) . . . . ?
S1 C18 C23 C22 -179.53(14) . . . . ?
O2 S1 N1 C6 -179.21(12) . . . . ?
O2 S1 N1 C7 48.51(15) . . . . ?
O2 S1 C18 C19 -22.96(17) . . . . ?
O2 S1 C18 C23 156.70(15) . . . . ?
O3 S1 N1 C6 -50.46(13) . . . . ?
O3 S1 N1 C7 177.26(12) . . . . ?
O3 S1 C18 C19 -154.94(14) . . . . ?
O3 S1 C18 C23 24.71(17) . . . . ?
N1 S1 C18 C19 93.48(15) . . . . ?
N1 S1 C18 C23 -86.87(15) . . . . ?
N1 C7 C9 C10 126.18(14) . . . . ?
N1 C7 C9 C26 -59.6(2) . . . . ?
N1 C7 C9 C26A -59.6(2) . . . . ?
N2 C7 C9 C10 5.76(16) . . . . ?
N2 C7 C9 C26 179.95(17) . . . . ?
N2 C7 C9 C26A 179.95(17) . . . . ?
N2 C11 C12 C13 -178.23(15) . . . . ?
C1 C2 C3 C4 -0.3(3) . . . . ?
C2 C1 C6 N1 -178.39(17) . . . . ?
C2 C1 C6 C5 1.4(3) . . . . ?
C2 C3 C4 C5 1.1(3) . . . . ?
C3 C4 C5 C6 -0.6(3) . . . . ?
C3 C4 C5 C8 178.01(16) . . . . ?
C4 C5 C6 N1 179.11(14) . . . . ?
C4 C5 C6 C1 -0.7(2) . . . . ?
C4 C5 C8 O1 -16.7(2) . . . . ?
C4 C5 C8 N2 165.05(14) . . . . ?
C6 N1 C7 N2 -56.73(16) . . . . ?
C6 N1 C7 C9 -173.94(13) . . . . ?
C6 N1 C7 C25 62.79(16) . . . . ?
C6 C1 C2 C3 -0.9(3) . . . . ?
C6 C5 C8 O1 161.83(15) . . . . ?
C6 C5 C8 N2 -16.4(2) . . . . ?
C7 N1 C6 C1 -143.58(16) . . . . ?
C7 N1 C6 C5 36.65(19) . . . . ?
C7 N2 C8 O1 174.03(14) . . . . ?
C7 N2 C8 C5 -7.8(2) . . . . ?
C7 N2 C11 C10 4.90(17) . . . . ?
C7 N2 C11 C12 -176.50(15) . . . . ?
C7 C9 C10 C11 -3.20(17) . . . . ?
C7 C9 C10 C15 177.44(16) . . . . ?
C7 C9 C26A Cl1 3.8(3) . . . . ?
C8 N2 C7 N1 44.68(18) . . . . ?
C8 N2 C7 C9 170.28(13) . . . . ?
C8 N2 C7 C25 -74.07(18) . . . . ?
C8 N2 C11 C10 -171.65(14) . . . . ?
C8 N2 C11 C12 7.0(3) . . . . ?
C8 C5 C6 N1 0.6(2) . . . . ?
C8 C5 C6 C1 -179.21(15) . . . . ?
C9 C10 C11 N2 -0.92(17) . . . . ?
C9 C10 C11 C12 -179.61(14) . . . . ?
C9 C10 C15 C14 179.23(16) . . . . ?
C9 C10 C15 C17 -0.9(3) . . . . ?
C10 C9 C26A Cl1 176.50(15) . . . . ?
C10 C11 C12 C13 0.2(2) . . . . ?
C11 N2 C7 N1 -132.13(13) . . . . ?
C11 N2 C7 C9 -6.53(16) . . . . ?
C11 N2 C7 C25 109.12(14) . . . . ?
C11 N2 C8 O1 -9.8(3) . . . . ?
C11 N2 C8 C5 168.44(14) . . . . ?
C11 C10 C15 C14 -0.1(2) . . . . ?
C11 C10 C15 C17 179.76(15) . . . . ?
C11 C12 C13 C14 0.0(2) . . . . ?
C11 C12 C13 C16 -179.88(17) . . . . ?
C12 C13 C14 C15 -0.2(3) . . . . ?
C13 C14 C15 C10 0.2(2) . . . . ?
C13 C14 C15 C17 -179.59(16) . . . . ?
C15 C10 C11 N2 178.53(13) . . . . ?
C15 C10 C11 C12 -0.2(2) . . . . ?
C16 C13 C14 C15 179.64(18) . . . . ?
C18 S1 N1 C6 63.96(13) . . . . ?
C18 S1 N1 C7 -68.32(14) . . . . ?
C18 C19 C20 C21 -0.6(3) . . . . ?
C19 C18 C23 C22 0.1(3) . . . . ?
C19 C20 C21 C22 0.1(3) . . . . ?
C19 C20 C21 C24 -179.26(18) . . . . ?
C20 C21 C22 C23 0.6(3) . . . . ?
C21 C22 C23 C18 -0.7(3) . . . . ?
C23 C18 C19 C20 0.5(3) . . . . ?
C24 C21 C22 C23 179.95(18) . . . . ?
C25 C7 C9 C10 -110.65(14) . . . . ?
C25 C7 C9 C26 63.5(2) . . . . ?
C25 C7 C9 C26A 63.5(2) . . . . ?
C26 C9 C10 C11 -176.80(19) . . . . ?
C26 C9 C10 C15 3.8(3) . . . . ?
C26A C9 C10 C11 -176.80(19) . . . . ?
C26A C9 C10 C15 3.8(3) . . . . ?
